data_7234015
loop_
_publ_author_name
'He, Minghui'
'Gao, Xiaoxia'
'Xu, Tingting'
'Jiang, Zhenzhen'
'He, Yabing'

_publ_section_title
;
 Tailoring the structures and gas adsorption properties of copper-bent
 diisophthalate frameworks by substituent-driven ligand conformation
 regulation strategy
;
_journal_name_full CrystEngComm
_journal_paper_doi 10.1039/C9CE01018A
_journal_year 2019
_chemical_formula_moiety '[C22H14Cu2O10].6DMF.H2O'
_chemical_formula_sum 'C40 H58 Cu2 N6 O17'
_chemical_formula_weight 1022.00
_space_group_crystal_system orthorhombic
_space_group_IT_number 36
_space_group_name_Hall 'C 2c -2'
_space_group_name_H-M_alt 'C m c 21'
_symmetry_space_group_name_Hall 'C 2c -2'
_symmetry_space_group_name_H-M 'C m c 21'
_atom_sites_solution_hydrogens geom
_audit_creation_method SHELXL-2014/7
_audit_update_record
;
2019-09-16 deposited with the CCDC.    2019-09-20 downloaded from the CCDC.
;
_cell_angle_alpha 90
_cell_angle_beta 90
_cell_angle_gamma 90
_cell_formula_units_Z 12
_cell_length_a 24.9038(10)
_cell_length_b 33.4493(12)
_cell_length_c 18.3388(7)
_cell_measurement_reflns_used 30585
_cell_measurement_temperature 100(2)
_cell_measurement_theta_max 74.0
_cell_measurement_theta_min 0.96
_cell_volume 15276.5(10)
_computing_cell_refinement 'Bruker SMART'
_computing_data_collection 'Bruker SMART'
_computing_data_reduction 'Bruker SAINT'
_computing_molecular_graphics 'Bruker SHELXTL'
_computing_publication_material 'Bruker SHELXTL'
_computing_structure_refinement 'SHELXL-2014/7 (Sheldrick, 2014)'
_computing_structure_solution 'SHELXL-2014/7 (Sheldrick, 2014)'
_diffrn_ambient_temperature 100(2)
_diffrn_measured_fraction_theta_full 0.961
_diffrn_measured_fraction_theta_max 0.961
_diffrn_measurement_device_type 'Bruker D8 VENTURE PHOTON II'
_diffrn_measurement_method 'omega scans'
_diffrn_radiation_type CuK\a
_diffrn_radiation_wavelength 1.54178
_diffrn_reflns_av_R_equivalents 0.0448
_diffrn_reflns_av_unetI/netI 0.0514
_diffrn_reflns_Laue_measured_fraction_full 0.961
_diffrn_reflns_Laue_measured_fraction_max 0.961
_diffrn_reflns_limit_h_max 20
_diffrn_reflns_limit_h_min -28
_diffrn_reflns_limit_k_max 39
_diffrn_reflns_limit_k_min -39
_diffrn_reflns_limit_l_max 21
_diffrn_reflns_limit_l_min -21
_diffrn_reflns_number 30571
_diffrn_reflns_point_group_measured_fraction_full 0.964
_diffrn_reflns_point_group_measured_fraction_max 0.964
_diffrn_reflns_theta_full 66.489
_diffrn_reflns_theta_max 66.489
_diffrn_reflns_theta_min 2.212
_exptl_absorpt_coefficient_mu 1.632
_exptl_absorpt_correction_T_max 0.818
_exptl_absorpt_correction_T_min 0.767
_exptl_absorpt_correction_type empirical
_exptl_crystal_colour blue
_exptl_crystal_density_diffrn 1.333
_exptl_crystal_description block
_exptl_crystal_F_000 6408
_exptl_crystal_size_max 0.250
_exptl_crystal_size_mid 0.250
_exptl_crystal_size_min 0.160
_refine_diff_density_max 0.974
_refine_diff_density_min -0.450
_refine_diff_density_rms 0.066
_refine_ls_abs_structure_details
;
 Refined as an inversion twin.
;
_refine_ls_abs_structure_Flack 0.26(3)
_refine_ls_extinction_method none
_refine_ls_goodness_of_fit_ref 1.004
_refine_ls_hydrogen_treatment constr
_refine_ls_matrix_type full
_refine_ls_number_parameters 466
_refine_ls_number_reflns 11714
_refine_ls_number_restraints 1
_refine_ls_restrained_S_all 1.004
_refine_ls_R_factor_all 0.0470
_refine_ls_R_factor_gt 0.0447
_refine_ls_shift/su_max 0.018
_refine_ls_shift/su_mean 0.000
_refine_ls_structure_factor_coef Fsqd
_refine_ls_weighting_details 'w=1/[\s^2^(Fo^2^)+(0.1000P)^2^] where P=(Fo^2^+2Fc^2^)/3'
_refine_ls_weighting_scheme calc
_refine_ls_wR_factor_gt 0.1253
_refine_ls_wR_factor_ref 0.1285
_reflns_Friedel_coverage 0.940
_reflns_Friedel_fraction_full 0.968
_reflns_Friedel_fraction_max 0.968
_reflns_number_gt 11082
_reflns_number_total 11714
_reflns_threshold_expression 'I > 2\s(I)'
_cod_data_source_file c9ce01018a2.cif
_cod_data_source_block ZJNU-101
_cod_database_code 7234015
_shelx_shelxl_version_number 2014/7
_shelx_space_group_comment
;
The symmetry employed for this shelxl refinement is uniquely defined
by the following loop, which should always be used as a source of
symmetry information in preference to the above space-group names.
They are only intended as comments.
;
_shelx_estimated_absorpt_t_min 0.686
_shelx_estimated_absorpt_t_max 0.780
_refine_ls_platon_squeeze_details
;
The solvent molecules were highly disordered, and thus their locations
cannot be precisely determined. To address this issue, electron density 
peaks of solvent molecules were removed by the PLATON/SQUEEZE procedure,
therefore producing a set of solvent-free diffraction intensities for 
further structural refinement.
;

loop_
_space_group_symop_operation_xyz
'x, y, z'
'-x, -y, z+1/2'
'x, -y, z+1/2'
'-x, y, z'
'x+1/2, y+1/2, z'
'-x+1/2, -y+1/2, z+1/2'
'x+1/2, -y+1/2, z+1/2'
'-x+1/2, y+1/2, z'

loop_
_atom_site_label
_atom_site_type_symbol
_atom_site_fract_x
_atom_site_fract_y
_atom_site_fract_z
_atom_site_U_iso_or_equiv
_atom_site_adp_type
_atom_site_occupancy
_atom_site_site_symmetry_order
_atom_site_calc_flag
_atom_site_refinement_flags_posn
_atom_site_refinement_flags_adp
_atom_site_refinement_flags_occupancy
Cu1 Cu 0.20319(3) 0.73918(2) 0.62048(3) 0.03264(16) Uani 1 1 d . . .
Cu2 Cu 0.28150(3) 0.77407(2) 0.54545(3) 0.03229(16) Uani 1 1 d . . .
Cu3 Cu 0.5000 0.63985(2) 0.34453(5) 0.0362(2) Uani 1 2 d S T P
Cu4 Cu 0.5000 0.43890(2) 0.85355(5) 0.0344(2) Uani 1 2 d S T P
O1 O 0.24502(15) 0.69086(8) 0.6004(2) 0.0485(9) Uani 1 1 d . . .
O2 O 0.31089(15) 0.71983(8) 0.5370(2) 0.0497(9) Uani 1 1 d . . .
O3 O 0.44482(19) 0.63800(9) 0.4189(3) 0.0671(12) Uani 1 1 d . . .
O4 O 0.44329(15) 0.57163(9) 0.42660(19) 0.0452(8) Uani 1 1 d . . .
O5 O 0.44379(14) 0.43637(8) 0.77663(19) 0.0428(8) Uani 1 1 d . . .
O6 O 0.4449(2) 0.36955(10) 0.7721(3) 0.0747(14) Uani 1 1 d . . .
O7 O 0.32481(15) 0.29401(9) 0.6290(2) 0.0482(8) Uani 1 1 d . . .
O8 O 0.25815(17) 0.32295(9) 0.5668(2) 0.0538(10) Uani 1 1 d . . .
O9 O 0.16820(16) 0.73277(10) 0.52512(17) 0.0471(8) Uani 1 1 d . . .
O10 O 0.23480(17) 0.76257(10) 0.46339(18) 0.0489(9) Uani 1 1 d . . .
O11 O 0.24966(17) 0.74965(11) 0.20376(18) 0.0494(8) Uani 1 1 d . . .
O12 O 0.18305(18) 0.72098(11) 0.14073(19) 0.0542(9) Uani 1 1 d . . .
O1W O 0.1421(2) 0.7092(2) 0.6815(3) 0.109(2) Uani 1 1 d . . .
O2W O 0.3435(2) 0.80873(18) 0.4924(3) 0.102(2) Uani 1 1 d . . .
O3W O 0.5000 0.70383(15) 0.3334(4) 0.0885(16) Uani 1 2 d S T P
O4W O 0.5000 0.50239(15) 0.8646(4) 0.0885(16) Uani 1 2 d S T P
C1 C 0.2752(2) 0.54121(15) 0.5795(3) 0.0464(12) Uani 1 1 d . . .
C2 C 0.3032(2) 0.50686(12) 0.5986(3) 0.0410(11) Uani 1 1 d . . .
H2A H 0.3413 0.5075 0.5975 0.049 Uiso 1 1 calc R U .
C3 C 0.2779(2) 0.47168(13) 0.6192(3) 0.0429(11) Uani 1 1 d . . .
C4 C 0.2211(2) 0.47157(15) 0.6188(4) 0.0571(14) Uani 1 1 d . . .
H4A H 0.2022 0.4478 0.6311 0.069 Uiso 1 1 calc R U .
C5 C 0.1935(2) 0.50505(17) 0.6012(4) 0.0632(17) Uani 1 1 d . . .
H5A H 0.1554 0.5045 0.6028 0.076 Uiso 1 1 calc R U .
C6 C 0.2198(2) 0.54098(16) 0.5804(4) 0.0575(15) Uani 1 1 d . . .
H6A H 0.1998 0.5641 0.5674 0.069 Uiso 1 1 calc R U .
C7 C 0.3048(2) 0.57755(13) 0.5566(3) 0.0407(11) Uani 1 1 d . . .
C8 C 0.2852(2) 0.61558(14) 0.5729(3) 0.0448(12) Uani 1 1 d . . .
H8A H 0.2537 0.6182 0.6016 0.054 Uiso 1 1 calc R U .
C9 C 0.3110(2) 0.64960(11) 0.5479(3) 0.0376(9) Uani 1 1 d . . .
C10 C 0.3578(2) 0.64629(13) 0.5078(2) 0.0410(11) Uani 1 1 d . . .
H10A H 0.3759 0.6697 0.4916 0.049 Uiso 1 1 calc R U .
C11 C 0.3783(2) 0.60900(13) 0.4914(3) 0.0403(10) Uani 1 1 d . . .
C12 C 0.3525(2) 0.57525(13) 0.5164(3) 0.0430(11) Uani 1 1 d . . .
H12A H 0.3674 0.5497 0.5060 0.052 Uiso 1 1 calc R U .
C13 C 0.2864(2) 0.69101(13) 0.5631(2) 0.0400(11) Uani 1 1 d . . .
C14 C 0.4265(2) 0.60565(12) 0.4427(3) 0.0412(11) Uani 1 1 d . . .
C15 C 0.3078(2) 0.43558(13) 0.6378(3) 0.0426(11) Uani 1 1 d . . .
C16 C 0.3542(2) 0.43692(13) 0.6839(3) 0.0451(12) Uani 1 1 d . . .
H16A H 0.3666 0.4619 0.7018 0.054 Uiso 1 1 calc R U .
C17 C 0.3807(2) 0.40299(12) 0.7022(3) 0.0422(11) Uani 1 1 d . . .
C18 C 0.3647(2) 0.36623(12) 0.6744(3) 0.0442(11) Uani 1 1 d . . .
H18A H 0.3840 0.3427 0.6868 0.053 Uiso 1 1 calc R U .
C19 C 0.3200(2) 0.36394(13) 0.6281(3) 0.0437(11) Uani 1 1 d . . .
C20 C 0.2927(2) 0.39801(13) 0.6096(3) 0.0411(11) Uani 1 1 d . . .
H20A H 0.2630 0.3963 0.5772 0.049 Uiso 1 1 calc R U .
C21 C 0.4271(2) 0.40303(12) 0.7557(3) 0.0438(12) Uani 1 1 d . . .
C22 C 0.3005(2) 0.32330(14) 0.6055(2) 0.0413(11) Uani 1 1 d . . .
C23 C 0.1666(2) 0.73063(12) 0.3973(3) 0.0431(11) Uani 1 1 d . . .
C24 C 0.1947(2) 0.73849(13) 0.3334(3) 0.0408(11) Uani 1 1 d . . .
H24A H 0.2272 0.7534 0.3352 0.049 Uiso 1 1 calc R U .
C25 C 0.1753(2) 0.72455(13) 0.2660(3) 0.0410(11) Uani 1 1 d . . .
C26 C 0.1273(2) 0.70208(14) 0.2651(3) 0.0459(11) Uani 1 1 d . . .
H26A H 0.1135 0.6926 0.2200 0.055 Uiso 1 1 calc R U .
C27 C 0.1000(2) 0.69369(13) 0.3292(3) 0.0420(10) Uani 1 1 d . . .
C28 C 0.1194(2) 0.70847(13) 0.3947(2) 0.0425(11) Uani 1 1 d . . .
H28A H 0.1002 0.7034 0.4385 0.051 Uiso 1 1 calc R U .
C29 C 0.1913(2) 0.74284(13) 0.4684(2) 0.0411(11) Uani 1 1 d . . .
C30 C 0.2049(2) 0.73244(13) 0.1982(3) 0.0405(12) Uani 1 1 d . . .
C31 C 0.0492(2) 0.67150(14) 0.3222(3) 0.0470(12) Uani 1 1 d . . .
C32 C 0.0000 0.68966(19) 0.3394(3) 0.0419(15) Uani 1 2 d S T P
H32A H 0.0000 0.7149 0.3632 0.050 Uiso 1 2 calc R U P
C33 C 0.0486(3) 0.63410(19) 0.2872(3) 0.0646(16) Uani 1 1 d . . .
H33A H 0.0813 0.6212 0.2745 0.078 Uiso 1 1 calc R U .
C34 C 0.0000 0.6164(3) 0.2715(6) 0.073(3) Uani 1 2 d S T P
H34A H 0.0000 0.5908 0.2489 0.088 Uiso 1 2 calc R U P

loop_
_atom_site_aniso_label
_atom_site_aniso_U_11
_atom_site_aniso_U_22
_atom_site_aniso_U_33
_atom_site_aniso_U_23
_atom_site_aniso_U_13
_atom_site_aniso_U_12
Cu1 0.0358(4) 0.0247(3) 0.0374(3) -0.0027(2) 0.0068(3) -0.0036(2)
Cu2 0.0371(4) 0.0232(3) 0.0366(3) -0.0032(2) 0.0069(3) -0.0024(2)
Cu3 0.0293(5) 0.0193(3) 0.0599(5) 0.0020(3) 0.000 0.000
Cu4 0.0293(5) 0.0175(3) 0.0563(5) -0.0031(3) 0.000 0.000
O1 0.043(2) 0.0267(13) 0.075(2) -0.0010(12) 0.0185(18) 0.0094(13)
O2 0.053(2) 0.0245(14) 0.071(2) -0.0024(13) 0.0182(19) 0.0094(13)
O3 0.067(3) 0.0285(15) 0.106(3) 0.0075(17) 0.038(2) 0.0039(16)
O4 0.044(2) 0.0281(14) 0.0632(18) 0.0072(13) 0.0056(16) 0.0053(13)
O5 0.036(2) 0.0265(13) 0.0663(19) 0.0011(12) -0.0097(16) -0.0021(12)
O6 0.089(4) 0.0299(16) 0.105(3) -0.0026(18) -0.060(3) -0.0006(18)
O7 0.048(2) 0.0305(14) 0.066(2) -0.0025(13) -0.0106(18) -0.0034(14)
O8 0.062(3) 0.0277(13) 0.072(2) -0.0028(13) -0.025(2) -0.0102(15)
O9 0.048(2) 0.0555(18) 0.0383(17) -0.0081(12) 0.0041(15) -0.0097(16)
O10 0.052(3) 0.0489(17) 0.0457(17) 0.0028(13) -0.0006(17) -0.0152(17)
O11 0.049(2) 0.0566(17) 0.0427(16) -0.0011(14) 0.0050(16) -0.0078(18)
O12 0.061(3) 0.0545(19) 0.0474(19) 0.0034(14) 0.0039(17) -0.0155(18)
O1W 0.072(4) 0.151(5) 0.103(4) 0.068(4) 0.035(3) -0.021(4)
O2W 0.056(3) 0.117(4) 0.134(5) 0.068(4) 0.032(3) -0.016(3)
O3W 0.145(5) 0.0219(15) 0.098(3) -0.0035(17) 0.000 0.000
O4W 0.145(5) 0.0219(15) 0.098(3) -0.0035(17) 0.000 0.000
C1 0.040(3) 0.037(2) 0.062(3) 0.000(2) 0.006(2) -0.001(2)
C2 0.031(3) 0.0259(19) 0.066(3) 0.0017(17) -0.005(2) -0.0004(17)
C3 0.034(3) 0.035(2) 0.060(3) 0.009(2) -0.004(2) -0.0005(18)
C4 0.046(4) 0.036(2) 0.089(4) 0.015(3) 0.003(3) -0.010(2)
C5 0.031(3) 0.044(3) 0.114(5) 0.013(3) 0.004(3) 0.000(2)
C6 0.040(4) 0.035(2) 0.098(4) 0.018(2) 0.002(3) 0.006(2)
C7 0.039(3) 0.0296(19) 0.053(3) 0.0035(17) 0.001(2) 0.0033(18)
C8 0.048(3) 0.034(2) 0.053(2) 0.0026(18) 0.005(2) 0.003(2)
C9 0.043(3) 0.0242(17) 0.046(2) -0.0003(16) 0.006(2) 0.0024(17)
C10 0.042(3) 0.0317(19) 0.049(2) 0.0000(16) -0.002(2) -0.0042(19)
C11 0.034(3) 0.0325(19) 0.054(2) 0.0039(17) 0.002(2) 0.0020(19)
C12 0.033(3) 0.037(2) 0.059(2) 0.0017(18) 0.008(2) 0.0097(19)
C13 0.049(3) 0.029(2) 0.043(2) -0.0043(15) 0.001(2) 0.0039(19)
C14 0.035(3) 0.0281(19) 0.060(3) 0.0032(16) -0.001(2) 0.0066(18)
C15 0.043(3) 0.036(2) 0.049(3) 0.0018(16) -0.004(2) -0.0046(19)
C16 0.048(4) 0.032(2) 0.056(3) -0.0034(17) -0.004(2) -0.0067(19)
C17 0.036(3) 0.0278(19) 0.063(3) -0.0017(17) -0.009(2) -0.0077(17)
C18 0.049(3) 0.0275(19) 0.056(2) -0.0048(17) -0.006(2) 0.0004(19)
C19 0.037(3) 0.037(2) 0.057(3) -0.0045(19) -0.001(2) -0.0029(19)
C20 0.042(3) 0.031(2) 0.050(3) 0.0056(17) -0.010(2) -0.0032(18)
C21 0.041(3) 0.031(2) 0.059(3) 0.0000(17) -0.008(2) 0.0001(19)
C22 0.043(3) 0.038(2) 0.043(2) -0.0018(16) -0.004(2) 0.000(2)
C23 0.045(3) 0.0332(19) 0.051(2) -0.0061(17) 0.006(2) 0.0027(19)
C24 0.040(3) 0.036(2) 0.046(2) 0.0001(16) 0.000(2) 0.0037(18)
C25 0.039(3) 0.040(2) 0.044(2) 0.0026(17) -0.002(2) 0.0084(19)
C26 0.051(3) 0.043(2) 0.044(2) -0.0055(17) -0.008(2) 0.001(2)
C27 0.033(3) 0.041(2) 0.052(2) -0.0019(17) 0.003(2) 0.0013(19)
C28 0.041(3) 0.044(2) 0.043(2) -0.0038(17) 0.010(2) -0.001(2)
C29 0.047(3) 0.037(2) 0.039(2) -0.0035(16) 0.000(2) 0.011(2)
C30 0.053(4) 0.0286(18) 0.040(2) 0.0026(16) -0.006(2) 0.006(2)
C31 0.047(3) 0.044(2) 0.050(2) -0.0045(18) 0.000(2) 0.001(2)
C32 0.046(5) 0.046(3) 0.035(3) -0.009(2) 0.000 0.000
C33 0.055(4) 0.070(3) 0.069(3) -0.023(3) -0.005(3) 0.005(3)
C34 0.060(6) 0.060(5) 0.101(7) -0.030(5) 0.000 0.000

loop_
_atom_type_symbol
_atom_type_description
_atom_type_scat_dispersion_real
_atom_type_scat_dispersion_imag
_atom_type_scat_source
C C 0.0181 0.0091 'International Tables Vol C Tables 4.2.6.8 and 6.1.1.4'
H H 0.0000 0.0000 'International Tables Vol C Tables 4.2.6.8 and 6.1.1.4'
Cu Cu -1.9646 0.5888 'International Tables Vol C Tables 4.2.6.8 and 6.1.1.4'
O O 0.0492 0.0322 'International Tables Vol C Tables 4.2.6.8 and 6.1.1.4'
N N 0.0311 0.0180 'International Tables Vol C Tables 4.2.6.8 and 6.1.1.4'

loop_
_geom_angle_atom_site_label_1
_geom_angle_atom_site_label_2
_geom_angle_atom_site_label_3
_geom_angle
_geom_angle_site_symmetry_1
_geom_angle_site_symmetry_3
O1 Cu1 O9 88.76(16) . .
O1 Cu1 O11 89.16(17) . 6_565
O9 Cu1 O11 168.08(16) . 6_565
O1 Cu1 O7 166.57(15) . 8
O9 Cu1 O7 90.89(16) . 8
O11 Cu1 O7 88.42(16) 6_565 8
O1 Cu1 O1W 95.1(2) . .
O9 Cu1 O1W 95.7(2) . .
O11 Cu1 O1W 96.2(2) 6_565 .
O7 Cu1 O1W 98.3(2) 8 .
O1 Cu1 Cu2 82.79(10) . .
O9 Cu1 Cu2 84.98(11) . .
O11 Cu1 Cu2 83.11(11) 6_565 .
O7 Cu1 Cu2 83.80(11) 8 .
O1W Cu1 Cu2 177.83(19) . .
O10 Cu2 O8 91.04(18) . 8
O10 Cu2 O12 167.36(16) . 6_565
O8 Cu2 O12 88.77(17) 8 6_565
O10 Cu2 O2 88.80(17) . .
O8 Cu2 O2 168.52(15) 8 .
O12 Cu2 O2 88.89(17) 6_565 .
O10 Cu2 O2W 100.7(2) . .
O8 Cu2 O2W 90.1(2) 8 .
O12 Cu2 O2W 91.9(2) 6_565 .
O2 Cu2 O2W 101.2(2) . .
O10 Cu2 Cu1 82.79(11) . .
O8 Cu2 Cu1 83.84(11) 8 .
O12 Cu2 Cu1 84.62(12) 6_565 .
O2 Cu2 Cu1 84.75(11) . .
O2W Cu2 Cu1 173.1(2) . .
O6 Cu3 O6 90.2(4) 3_564 2_664
O6 Cu3 O3 88.6(2) 3_564 .
O6 Cu3 O3 168.80(14) 2_664 .
O6 Cu3 O3 168.79(14) 3_564 4_655
O6 Cu3 O3 88.6(2) 2_664 4_655
O3 Cu3 O3 90.4(3) . 4_655
O6 Cu3 O3W 95.54(17) 3_564 .
O6 Cu3 O3W 95.54(17) 2_664 .
O3 Cu3 O3W 95.66(16) . .
O3 Cu3 O3W 95.67(16) 4_655 .
O6 Cu3 Cu4 83.15(10) 3_564 2_664
O6 Cu3 Cu4 83.15(10) 2_664 2_664
O3 Cu3 Cu4 85.64(9) . 2_664
O3 Cu3 Cu4 85.64(9) 4_655 2_664
O3W Cu3 Cu4 178.14(19) . 2_664
O4 Cu4 O4 91.1(2) 2_665 3_565
O4 Cu4 O5 88.30(14) 2_665 4_655
O4 Cu4 O5 167.19(12) 3_565 4_655
O4 Cu4 O5 167.19(12) 2_665 .
O4 Cu4 O5 88.29(14) 3_565 .
O5 Cu4 O5 89.5(2) 4_655 .
O4 Cu4 O4W 96.49(17) 2_665 .
O4 Cu4 O4W 96.49(17) 3_565 .
O5 Cu4 O4W 96.29(16) 4_655 .
O5 Cu4 O4W 96.29(16) . .
O4 Cu4 Cu3 82.23(9) 2_665 2_665
O4 Cu4 Cu3 82.23(9) 3_565 2_665
O5 Cu4 Cu3 85.02(8) 4_655 2_665
O5 Cu4 Cu3 85.02(8) . 2_665
O4W Cu4 Cu3 178.2(2) . 2_665
C13 O1 Cu1 123.0(3) . .
C13 O2 Cu2 120.4(3) . .
C14 O3 Cu3 122.1(3) . .
C14 O4 Cu4 124.2(3) . 2_664
C21 O5 Cu4 119.3(3) . .
C21 O6 Cu3 124.5(3) . 2_665
C22 O7 Cu1 122.7(3) . 8_545
C22 O8 Cu2 122.7(3) . 8_545
C29 O9 Cu1 120.9(4) . .
C29 O10 Cu2 123.9(3) . .
C30 O11 Cu1 123.7(3) . 6_564
C30 O12 Cu2 122.0(4) . 6_564
C2 C1 C6 119.6(5) . .
C2 C1 C7 120.0(5) . .
C6 C1 C7 120.4(5) . .
C1 C2 C3 122.8(5) . .
C1 C2 H2A 118.6 . .
C3 C2 H2A 118.6 . .
C2 C3 C4 117.1(4) . .
C2 C3 C15 122.2(5) . .
C4 C3 C15 120.7(4) . .
C5 C4 C3 120.4(5) . .
C5 C4 H4A 119.8 . .
C3 C4 H4A 119.8 . .
C4 C5 C6 122.0(5) . .
C4 C5 H5A 119.0 . .
C6 C5 H5A 119.0 . .
C1 C6 C5 117.9(5) . .
C1 C6 H6A 121.0 . .
C5 C6 H6A 121.0 . .
C8 C7 C12 117.4(4) . .
C8 C7 C1 120.8(5) . .
C12 C7 C1 121.7(4) . .
C7 C8 C9 121.0(5) . .
C7 C8 H8A 119.5 . .
C9 C8 H8A 119.5 . .
C10 C9 C8 120.1(4) . .
C10 C9 C13 120.3(4) . .
C8 C9 C13 119.6(4) . .
C9 C10 C11 120.0(4) . .
C9 C10 H10A 120.0 . .
C11 C10 H10A 120.0 . .
C12 C11 C10 119.6(5) . .
C12 C11 C14 120.7(4) . .
C10 C11 C14 119.6(4) . .
C11 C12 C7 121.8(4) . .
C11 C12 H12A 119.1 . .
C7 C12 H12A 119.1 . .
O2 C13 O1 128.9(4) . .
O2 C13 C9 115.8(4) . .
O1 C13 C9 115.4(4) . .
O3 C14 O4 125.7(5) . .
O3 C14 C11 115.7(4) . .
O4 C14 C11 118.5(4) . .
C16 C15 C20 117.4(4) . .
C16 C15 C3 121.7(4) . .
C20 C15 C3 120.9(5) . .
C17 C16 C15 120.9(4) . .
C17 C16 H16A 119.6 . .
C15 C16 H16A 119.6 . .
C16 C17 C18 120.7(5) . .
C16 C17 C21 122.1(4) . .
C18 C17 C21 117.2(4) . .
C19 C18 C17 119.9(4) . .
C19 C18 H18A 120.1 . .
C17 C18 H18A 120.1 . .
C20 C19 C18 119.9(4) . .
C20 C19 C22 121.6(5) . .
C18 C19 C22 118.3(4) . .
C19 C20 C15 121.2(5) . .
C19 C20 H20A 119.4 . .
C15 C20 H20A 119.4 . .
O6 C21 O5 127.6(5) . .
O6 C21 C17 115.4(4) . .
O5 C21 C17 117.0(4) . .
O7 C22 O8 126.7(4) . .
O7 C22 C19 117.7(5) . .
O8 C22 C19 115.5(4) . .
C24 C23 C28 119.8(4) . .
C24 C23 C29 118.4(5) . .
C28 C23 C29 121.4(4) . .
C23 C24 C25 120.4(5) . .
C23 C24 H24A 119.8 . .
C25 C24 H24A 119.8 . .
C24 C25 C26 118.5(4) . .
C24 C25 C30 120.8(5) . .
C26 C25 C30 120.7(4) . .
C27 C26 C25 120.8(4) . .
C27 C26 H26A 119.6 . .
C25 C26 H26A 119.6 . .
C26 C27 C28 119.4(4) . .
C26 C27 C31 116.7(4) . .
C28 C27 C31 123.7(4) . .
C27 C28 C23 121.0(4) . .
C27 C28 H28A 119.5 . .
C23 C28 H28A 119.5 . .
O9 C29 O10 126.8(5) . .
O9 C29 C23 117.9(5) . .
O10 C29 C23 115.4(4) . .
O11 C30 O12 126.6(5) . .
O11 C30 C25 117.3(4) . .
O12 C30 C25 116.2(5) . .
C32 C31 C33 118.6(5) . .
C32 C31 C27 120.8(4) . .
C33 C31 C27 119.8(5) . .
C31 C32 C31 121.6(6) . 4
C31 C32 H32A 119.2 . .
C31 C32 H32A 119.2 4 .
C34 C33 C31 119.1(6) . .
C34 C33 H33A 120.4 . .
C31 C33 H33A 120.4 . .
C33 C34 C33 122.8(8) . 4
C33 C34 H34A 118.6 . .
C33 C34 H34A 118.6 4 .

loop_
_geom_bond_atom_site_label_1
_geom_bond_atom_site_label_2
_geom_bond_distance
_geom_bond_site_symmetry_2
Cu1 O1 1.958(3) .
Cu1 O9 1.966(3) .
Cu1 O11 1.963(4) 6_565
Cu1 O7 1.969(3) 8
Cu1 O1W 2.140(4) .
Cu1 Cu2 2.6570(8) .
Cu2 O10 1.941(4) .
Cu2 O8 1.950(3) 8
Cu2 O12 1.965(4) 6_565
Cu2 O2 1.962(3) .
Cu2 O2W 2.163(4) .
Cu3 O6 1.935(4) 3_564
Cu3 O6 1.935(4) 2_664
Cu3 O3 1.937(4) .
Cu3 O3 1.937(4) 4_655
Cu3 O3W 2.150(5) .
Cu3 Cu4 2.6393(10) 2_664
Cu4 O4 1.978(4) 2_665
Cu4 O4 1.978(4) 3_565
Cu4 O5 1.989(3) 4_655
Cu4 O5 1.989(3) .
Cu4 O4W 2.133(5) .
Cu4 Cu3 2.6393(10) 2_665
O1 C13 1.237(6) .
O2 C13 1.237(6) .
O3 C14 1.253(6) .
O4 C14 1.247(6) .
O4 Cu4 1.978(4) 2_664
O5 C21 1.251(6) .
O6 C21 1.242(6) .
O6 Cu3 1.935(4) 2_665
O7 C22 1.230(6) .
O7 Cu1 1.969(3) 8_545
O8 C22 1.272(6) .
O8 Cu2 1.950(3) 8_545
O9 C29 1.236(6) .
O10 C29 1.272(7) .
O11 C30 1.258(7) .
O11 Cu1 1.963(4) 6_564
O12 C30 1.248(6) .
O12 Cu2 1.965(4) 6_564
C1 C2 1.389(7) .
C1 C6 1.381(8) .
C1 C7 1.483(7) .
C2 C3 1.388(6) .
C2 H2A 0.9500 .
C3 C4 1.414(8) .
C3 C15 1.461(7) .
C4 C5 1.353(8) .
C4 H4A 0.9500 .
C5 C6 1.421(7) .
C5 H5A 0.9500 .
C6 H6A 0.9500 .
C7 C8 1.395(7) .
C7 C12 1.399(7) .
C8 C9 1.385(7) .
C8 H8A 0.9500 .
C9 C10 1.382(7) .
C9 C13 1.540(6) .
C10 C11 1.381(6) .
C10 H10A 0.9500 .
C11 C12 1.378(7) .
C11 C14 1.500(7) .
C12 H12A 0.9500 .
C15 C16 1.431(8) .
C15 C20 1.411(6) .
C16 C17 1.355(7) .
C16 H16A 0.9500 .
C17 C18 1.389(6) .
C17 C21 1.515(7) .
C18 C19 1.402(8) .
C18 H18A 0.9500 .
C19 C20 1.370(7) .
C19 C22 1.502(6) .
C20 H20A 0.9500 .
C23 C24 1.391(7) .
C23 C28 1.390(7) .
C23 C29 1.498(7) .
C24 C25 1.405(7) .
C24 H24A 0.9500 .
C25 C26 1.414(7) .
C25 C30 1.469(7) .
C26 C27 1.386(7) .
C26 H26A 0.9500 .
C27 C28 1.387(7) .
C27 C31 1.472(7) .
C28 H28A 0.9500 .
C31 C32 1.403(6) .
C31 C33 1.406(7) .
C32 C31 1.403(6) 4
C32 H32A 0.9500 .
C33 C34 1.379(8) .
C33 H33A 0.9500 .
C34 C33 1.379(8) 4
C34 H34A 0.9500 .
